data_4132511
loop_
_publ_author_name
'Rocchigiani, Luca'
'Fernandez-Cestau, Julio'
'Chambrier, Isabelle'
'Hrob\'arik, Peter'
'Bochmann, Manfred'

_publ_section_title
;
 Unlocking Structural Diversity in Gold(III) Hydrides: Unexpected
 Interplay of cis/ trans-Influence on Stability, Insertion Chemistry, and
 NMR Chemical Shifts.
;
_journal_issue 26
_journal_name_full 'Journal of the American Chemical Society'
_journal_page_first 8287
_journal_page_last 8302
_journal_paper_doi 10.1021/jacs.8b04478
_journal_volume 140
_journal_year 2018
_chemical_formula_sum 'C24 H35.5 Au O0.25 P'
_chemical_formula_weight 555.96
_space_group_IT_number 14
_space_group_name_Hall '-P 2yn'
_space_group_name_H-M_alt 'P 1 21/n 1'
_symmetry_cell_setting monoclinic
_symmetry_Int_Tables_number 14
_symmetry_space_group_name_Hall '-P 2yn'
_symmetry_space_group_name_H-M 'P 1 21/n 1'
_atom_sites_solution_hydrogens geom
_audit_creation_date 2018-01-30T11:44:10-00:00
_audit_creation_method 'WinGX routine CIF_UPDATE'
_cell_angle_alpha 90
_cell_angle_beta 91.63
_cell_angle_gamma 90
_cell_formula_units_Z 16
_cell_length_a 17.39390(10)
_cell_length_b 25.81310(10)
_cell_length_c 21.81150(10)
_cell_measurement_reflns_used 114103
_cell_measurement_temperature 100(2)
_cell_measurement_theta_max 70.185
_cell_measurement_theta_min 3.044
_cell_volume 9789.19(8)
_computing_cell_refinement 'CrysAlisPro 1.171.39.34b (Rigaku OD, 2017)'
_computing_data_collection 'CrysAlisPro 1.171.39.34b (Rigaku OD, 2017)'
_computing_data_reduction 'CrysAlisPro 1.171.39.34b (Rigaku OD, 2017)'
_computing_structure_refinement 'SHELXL-2014/7 (Sheldrick, 2014)'
_diffrn_ambient_environment N~2~
_diffrn_ambient_temperature 100(2)
_diffrn_detector 'CCD plate'
_diffrn_measured_fraction_theta_full 0.997
_diffrn_measured_fraction_theta_max 0.997
_diffrn_measurement_device 'four-circle diffractometer'
_diffrn_measurement_device_type 'XtaLAB AFC11 (RCD3): quarter-chi single'
_diffrn_measurement_method '\w scans'
_diffrn_orient_matrix_type 'CrysAlisPro convention (1999,Acta A55,543-557)'
_diffrn_orient_matrix_UB_11 -0.0729902
_diffrn_orient_matrix_UB_12 0.0212499
_diffrn_orient_matrix_UB_13 0.0295624
_diffrn_orient_matrix_UB_21 0.0460648
_diffrn_orient_matrix_UB_22 0.0468324
_diffrn_orient_matrix_UB_23 0.0248812
_diffrn_orient_matrix_UB_31 -0.0200496
_diffrn_orient_matrix_UB_32 0.0302943
_diffrn_orient_matrix_UB_33 -0.0591449
_diffrn_radiation_monochromator mirror
_diffrn_radiation_probe x-ray
_diffrn_radiation_type CuK\a
_diffrn_radiation_wavelength 1.54184
_diffrn_reflns_av_R_equivalents 0.0434
_diffrn_reflns_av_unetI/netI 0.0457
_diffrn_reflns_Laue_measured_fraction_full 0.997
_diffrn_reflns_Laue_measured_fraction_max 0.997
_diffrn_reflns_limit_h_max 20
_diffrn_reflns_limit_h_min -20
_diffrn_reflns_limit_k_max 30
_diffrn_reflns_limit_k_min -31
_diffrn_reflns_limit_l_max 26
_diffrn_reflns_limit_l_min -26
_diffrn_reflns_number 178709
_diffrn_reflns_point_group_measured_fraction_full 0.997
_diffrn_reflns_point_group_measured_fraction_max 0.997
_diffrn_reflns_reduction_process
;
 Scaled and merged with Sortav
 R.H. Blessing, (1987) Cryst. Rev. 1, 3-58
 R.H. Blessing, (1989) J. Appl. Cryst. 22, 396-397
;
_diffrn_reflns_theta_full 67.684
_diffrn_reflns_theta_max 68.251
_diffrn_reflns_theta_min 3.064
_diffrn_source 'Rotating-anode X-ray tube'
_diffrn_source_type 'Rigaku (Cu) X-ray Source'
_exptl_absorpt_coefficient_mu 11.938
_exptl_absorpt_correction_T_max 1
_exptl_absorpt_correction_T_min 0.42148
_exptl_absorpt_correction_type multi-scan
_exptl_absorpt_process_details
;
        CrysAlisPro 1.171.39.34b (Rigaku Oxford Diffraction, 2017)
        Empirical absorption correction using spherical harmonics,
 implemented in SCALE3 ABSPACK scaling algorithm.
;
_exptl_crystal_colour 'clear colourless'
_exptl_crystal_density_diffrn 1.509
_exptl_crystal_description plate
_exptl_crystal_F_000 4408
_exptl_crystal_size_max 0.15
_exptl_crystal_size_mid 0.07
_exptl_crystal_size_min 0.04
_refine_diff_density_max 2.987
_refine_diff_density_min -1.405
_refine_diff_density_rms 0.112
_refine_ls_extinction_method none
_refine_ls_goodness_of_fit_ref 1.115
_refine_ls_hydrogen_treatment constr
_refine_ls_matrix_type full
_refine_ls_number_parameters 960
_refine_ls_number_reflns 17859
_refine_ls_number_restraints 18
_refine_ls_restrained_S_all 1.114
_refine_ls_R_factor_all 0.0327
_refine_ls_R_factor_gt 0.0323
_refine_ls_shift/su_max 0.013
_refine_ls_shift/su_mean 0
_refine_ls_structure_factor_coef Fsqd
_refine_ls_weighting_details 'w=1/[\s^2^(Fo^2^)+(0.0281P)^2^+48.9944P] where P=(Fo^2^+2Fc^2^)/3'
_refine_ls_weighting_scheme calc
_refine_ls_wR_factor_gt 0.0786
_refine_ls_wR_factor_ref 0.0789
_reflns_Friedel_coverage 0
_reflns_number_gt 17653
_reflns_number_total 17859
_reflns_threshold_expression 'I > 2\s(I)'
_cod_data_source_file ja8b04478_si_002.cif
_cod_data_source_block complex9
_cod_depositor_comments
;

2020-08-05
Z value and formula fixed to values more according to usual
chemical conventions.                 miguel
;
_cod_original_formula_sum 'C96 H142 Au4 O P4'
_cod_original_formula_weight 2223.86
_cod_original_formula_units_Z 4
_cod_original_cell_volume 9789.18(8)
_cod_original_sg_symbol_H-M 'P 21/n'
_cod_database_code 4132511
_shelx_estimated_absorpt_t_min 0.268
_shelx_estimated_absorpt_t_max 0.647

loop_
_symmetry_equiv_pos_as_xyz
'x, y, z'
'-x+1/2, y+1/2, -z+1/2'
'-x, -y, -z'
'x-1/2, -y-1/2, z-1/2'

loop_
_atom_site_label
_atom_site_type_symbol
_atom_site_fract_x
_atom_site_fract_y
_atom_site_fract_z
_atom_site_U_iso_or_equiv
_atom_site_adp_type
_atom_site_occupancy
_atom_site_site_symmetry_order
_atom_site_calc_flag
_atom_site_refinement_flags_posn
_atom_site_refinement_flags_adp
Au01 Au 0.38150(2) 0.84816(2) 0.71984(2) 0.02014(5) Uani 1 1 d . .
P1 P 0.47848(7) 0.83629(5) 0.79409(6) 0.0283(3) Uani 1 1 d . .
C1 C 0.2967(2) 0.85860(16) 0.65397(19) 0.0201(8) Uani 1 1 d . .
C2 C 0.2873(2) 0.90135(16) 0.61550(18) 0.0188(8) Uani 1 1 d . .
H2 H 0.3223 0.9295 0.6195 0.023 Uiso 1 1 calc R U
C3 C 0.2276(2) 0.90404(15) 0.57103(19) 0.0186(8) Uani 1 1 d . .
C4 C 0.1771(2) 0.86249(17) 0.5662(2) 0.0222(9) Uani 1 1 d . .
H4 H 0.1361 0.8634 0.5364 0.027 Uiso 1 1 calc R U
C5 C 0.1856(3) 0.81929(17) 0.6045(2) 0.0234(9) Uani 1 1 d . .
H5 H 0.1505 0.7913 0.6005 0.028 Uiso 1 1 calc R U
C6 C 0.2448(2) 0.81689(16) 0.64827(19) 0.0193(8) Uani 1 1 d . .
C7 C 0.2227(2) 0.95102(16) 0.5281(2) 0.0217(9) Uani 1 1 d . .
C8 C 0.2935(3) 0.9516(2) 0.4886(2) 0.0348(11) Uani 1 1 d . .
H8A H 0.289 0.9798 0.4586 0.052 Uiso 1 1 calc R U
H8B H 0.2976 0.9185 0.4669 0.052 Uiso 1 1 calc R U
H8C H 0.3396 0.9569 0.5147 0.052 Uiso 1 1 calc R U
C9 C 0.2189(3) 1.00110(17) 0.5656(2) 0.0316(11) Uani 1 1 d . .
H9A H 0.1724 1.0008 0.59 0.047 Uiso 1 1 calc R U
H9B H 0.2174 1.0309 0.5378 0.047 Uiso 1 1 calc R U
H9C H 0.2643 1.0035 0.593 0.047 Uiso 1 1 calc R U
C10 C 0.1515(3) 0.94891(19) 0.4850(2) 0.0320(11) Uani 1 1 d . .
H10A H 0.105 0.9485 0.5094 0.048 Uiso 1 1 calc R U
H10B H 0.1533 0.9174 0.46 0.048 Uiso 1 1 calc R U
H10C H 0.1508 0.9794 0.4583 0.048 Uiso 1 1 calc R U
C11 C 0.2595(2) 0.77203(16) 0.68903(19) 0.0194(8) Uani 1 1 d . .
C12 C 0.3247(2) 0.77624(16) 0.7289(2) 0.0206(8) Uani 1 1 d . .
C13 C 0.3441(2) 0.73448(16) 0.76573(19) 0.0203(8) Uani 1 1 d . .
H13 H 0.388 0.7373 0.7924 0.024 Uiso 1 1 calc R U
C14 C 0.3019(2) 0.68814(16) 0.76560(19) 0.0204(8) Uani 1 1 d . .
C15 C 0.2372(3) 0.68568(17) 0.7271(2) 0.0234(9) Uani 1 1 d . .
H15 H 0.2064 0.6553 0.7266 0.028 Uiso 1 1 calc R U
C16 C 0.2166(3) 0.72733(17) 0.6889(2) 0.0240(9) Uani 1 1 d . .
H16 H 0.1723 0.7247 0.6626 0.029 Uiso 1 1 calc R U
C17 C 0.3304(3) 0.64136(17) 0.8038(2) 0.0230(9) Uani 1 1 d . .
C18 C 0.3541(3) 0.65751(19) 0.8693(2) 0.0338(11) Uani 1 1 d . .
H18A H 0.3095 0.6721 0.8898 0.051 Uiso 1 1 calc R U
H18B H 0.3948 0.6836 0.8679 0.051 Uiso 1 1 calc R U
H18C H 0.373 0.6272 0.8921 0.051 Uiso 1 1 calc R U
C19 C 0.4004(3) 0.61917(19) 0.7729(2) 0.0336(11) Uani 1 1 d . .
H19A H 0.4209 0.59 0.7971 0.05 Uiso 1 1 calc R U
H19B H 0.4399 0.6461 0.77 0.05 Uiso 1 1 calc R U
H19C H 0.3856 0.6071 0.7316 0.05 Uiso 1 1 calc R U
C20 C 0.2687(3) 0.59954(19) 0.8072(3) 0.0368(12) Uani 1 1 d . .
H20A H 0.2566 0.5864 0.7659 0.055 Uiso 1 1 calc R U
H20B H 0.2222 0.6143 0.8246 0.055 Uiso 1 1 calc R U
H20C H 0.2876 0.5711 0.8333 0.055 Uiso 1 1 calc R U
C21 C 0.4423(3) 0.8239(2) 0.8701(2) 0.0372(12) Uani 1 1 d . .
H21A H 0.412 0.7919 0.8694 0.056 Uiso 1 1 calc R U
H21B H 0.4098 0.8528 0.8825 0.056 Uiso 1 1 calc R U
H21C H 0.4857 0.8202 0.8995 0.056 Uiso 1 1 calc R U
C22 C 0.5433(4) 0.8904(2) 0.8065(3) 0.0503(16) Uani 1 1 d . .
H22A H 0.5819 0.8814 0.8383 0.075 Uiso 1 1 calc R U
H22B H 0.5141 0.9207 0.8197 0.075 Uiso 1 1 calc R U
H22C H 0.569 0.8985 0.7683 0.075 Uiso 1 1 calc R U
C23 C 0.5419(3) 0.7829(2) 0.7767(2) 0.0363(12) Uani 1 1 d . .
H23A H 0.5698 0.7909 0.7395 0.055 Uiso 1 1 calc R U
H23B H 0.5115 0.7514 0.7702 0.055 Uiso 1 1 calc R U
H23C H 0.5787 0.7777 0.811 0.055 Uiso 1 1 calc R U
Au02 Au 0.86592(2) 0.67315(2) 0.63219(2) 0.02240(5) Uani 1 1 d . .
P2 P 0.78128(8) 0.68566(6) 0.54960(7) 0.0447(4) Uani 1 1 d . .
C24 C 0.9383(2) 0.65565(16) 0.7044(2) 0.0207(8) Uani 1 1 d . .
C25 C 0.9406(2) 0.60894(16) 0.73658(19) 0.0199(8) Uani 1 1 d . .
H25 H 0.9053 0.5823 0.7253 0.024 Uiso 1 1 calc R U
C26 C 0.9934(2) 0.60039(16) 0.78512(19) 0.0206(9) Uani 1 1 d . .
C27 C 1.0445(2) 0.64040(17) 0.8002(2) 0.0225(9) Uani 1 1 d . .
H27 H 1.0809 0.6356 0.833 0.027 Uiso 1 1 calc R U
C28 C 1.0434(3) 0.68698(17) 0.7684(2) 0.0232(9) Uani 1 1 d . .
H28 H 1.0788 0.7135 0.7799 0.028 Uiso 1 1 calc R U
C29 C 0.9909(2) 0.69523(16) 0.72002(19) 0.0194(8) Uani 1 1 d . .
C30 C 0.9952(3) 0.55039(17) 0.8230(2) 0.0234(9) Uani 1 1 d . .
C31 C 0.9676(3) 0.5630(2) 0.8873(2) 0.0361(12) Uani 1 1 d . .
H31A H 0.9695 0.5316 0.9126 0.054 Uiso 1 1 calc R U
H31B H 0.9146 0.5758 0.8844 0.054 Uiso 1 1 calc R U
H31C H 1.0009 0.5895 0.9061 0.054 Uiso 1 1 calc R U
C32 C 1.0768(3) 0.5290(2) 0.8280(3) 0.0430(14) Uani 1 1 d . .
H32A H 1.0964 0.5236 0.7868 0.065 Uiso 1 1 calc R U
H32B H 1.0766 0.496 0.8501 0.065 Uiso 1 1 calc R U
H32C H 1.1099 0.5537 0.8503 0.065 Uiso 1 1 calc R U
C33 C 0.9423(3) 0.50873(19) 0.7951(2) 0.0377(12) Uani 1 1 d . .
H33A H 0.9563 0.5022 0.7526 0.057 Uiso 1 1 calc R U
H33B H 0.8888 0.5206 0.796 0.057 Uiso 1 1 calc R U
H33C H 0.9479 0.4767 0.8189 0.057 Uiso 1 1 calc R U
C34 C 0.9238(2) 0.74527(16) 0.6398(2) 0.0214(9) Uani 1 1 d . .
C35 C 0.9085(2) 0.79145(17) 0.6096(2) 0.0229(9) Uani 1 1 d . .
H35 H 0.8696 0.7919 0.5781 0.027 Uiso 1 1 calc R U
C36 C 0.9481(3) 0.83784(17) 0.6234(2) 0.0232(9) Uani 1 1 d . .
C37 C 1.0070(3) 0.83517(17) 0.6680(2) 0.0242(9) Uani 1 1 d . .
H37 H 1.0362 0.8653 0.6777 0.029 Uiso 1 1 calc R U
C38 C 1.0237(3) 0.78883(17) 0.6986(2) 0.0240(9) Uani 1 1 d . .
H38 H 1.0642 0.7879 0.7287 0.029 Uiso 1 1 calc R U
C39 C 0.9823(2) 0.74444(16) 0.68591(19) 0.0210(9) Uani 1 1 d . .
C40 C 0.9244(3) 0.88874(18) 0.5918(2) 0.0272(10) Uani 1 1 d . .
C41 C 0.9731(3) 0.93464(18) 0.6140(2) 0.0355(11) Uani 1 1 d . .
H41A H 0.9663 0.9397 0.658 0.053 Uiso 1 1 calc R U
H41B H 0.9568 0.966 0.5918 0.053 Uiso 1 1 calc R U
H41C H 1.0274 0.9277 0.6064 0.053 Uiso 1 1 calc R U
C42 C 0.8403(3) 0.9002(2) 0.6056(3) 0.0446(14) Uani 1 1 d . .
H42A H 0.8076 0.8724 0.589 0.067 Uiso 1 1 calc R U
H42B H 0.825 0.9332 0.5866 0.067 Uiso 1 1 calc R U
H42C H 0.8344 0.9024 0.6501 0.067 Uiso 1 1 calc R U
C43 C 0.9335(3) 0.8834(2) 0.5227(2) 0.0374(12) Uani 1 1 d . .
H43A H 0.9873 0.8757 0.5141 0.056 Uiso 1 1 calc R U
H43B H 0.9184 0.9159 0.5025 0.056 Uiso 1 1 calc R U
H43C H 0.9007 0.8552 0.5071 0.056 Uiso 1 1 calc R U
C44 C 0.6998(7) 0.7254(5) 0.5768(5) 0.125(3) Uani 1 1 d . U
H44A H 0.6746 0.7429 0.5418 0.188 Uiso 1 1 calc R U
H44B H 0.7192 0.7513 0.6062 0.188 Uiso 1 1 calc R U
H44C H 0.6626 0.703 0.5967 0.188 Uiso 1 1 calc R U
C45 C 0.7437(7) 0.6311(5) 0.5183(5) 0.125(3) Uani 1 1 d . U
H45A H 0.723 0.6093 0.5507 0.188 Uiso 1 1 calc R U
H45B H 0.784 0.6121 0.4972 0.188 Uiso 1 1 calc R U
H45C H 0.7024 0.6402 0.4888 0.188 Uiso 1 1 calc R U
C46 C 0.8071(7) 0.7260(5) 0.4880(5) 0.125(3) Uani 1 1 d . U
H46A H 0.772 0.7199 0.4529 0.188 Uiso 1 1 calc R U
H46B H 0.8599 0.7182 0.4765 0.188 Uiso 1 1 calc R U
H46C H 0.8038 0.7624 0.5006 0.188 Uiso 1 1 calc R U
Au03 Au 0.49184(2) 0.67098(2) 0.47340(2) 0.02451(5) Uani 1 1 d . .
P3 P 0.40144(7) 0.68718(6) 0.54818(6) 0.0327(3) Uani 1 1 d . .
C47 C 0.5709(3) 0.65663(17) 0.4072(2) 0.0248(9) Uani 1 1 d . .
C48 C 0.5859(3) 0.60913(18) 0.3799(2) 0.0294(10) Uani 1 1 d . .
H48 H 0.5575 0.5796 0.3919 0.035 Uiso 1 1 calc R U
C49 C 0.6416(3) 0.60347(18) 0.3352(2) 0.0326(11) Uani 1 1 d . .
C50 C 0.6805(3) 0.64754(18) 0.3171(2) 0.0282(10) Uani 1 1 d . .
H50 H 0.7169 0.645 0.2856 0.034 Uiso 1 1 calc R U
C51 C 0.6674(3) 0.69535(17) 0.3442(2) 0.0239(9) Uani 1 1 d . .
H51 H 0.6952 0.7249 0.3313 0.029 Uiso 1 1 calc R U
C52 C 0.6139(2) 0.70031(16) 0.39011(19) 0.0206(8) Uani 1 1 d . .
C53 C 0.6589(5) 0.5505(2) 0.3068(3) 0.0530(17) Uani 1 1 d . .
C54 C 0.6489(7) 0.5072(3) 0.3479(4) 0.100(2) Uani 1 1 d . .
H54A H 0.5938 0.5013 0.3534 0.15 Uiso 1 1 calc R U
H54B H 0.6739 0.515 0.3877 0.15 Uiso 1 1 calc R U
H54C H 0.672 0.4761 0.3305 0.15 Uiso 1 1 calc R U
C55 C 0.7525(7) 0.5452(3) 0.3008(5) 0.100(2) Uani 1 1 d . .
H55A H 0.7665 0.5085 0.2986 0.15 Uiso 1 1 calc R U
H55B H 0.7782 0.5611 0.3366 0.15 Uiso 1 1 calc R U
H55C H 0.7685 0.5628 0.2634 0.15 Uiso 1 1 calc R U
C56 C 0.6396(7) 0.5490(3) 0.2428(4) 0.100(2) Uani 1 1 d . .
H56A H 0.6643 0.519 0.2241 0.15 Uiso 1 1 calc R U
H56B H 0.6575 0.5809 0.2233 0.15 Uiso 1 1 calc R U
H56C H 0.5836 0.5463 0.237 0.15 Uiso 1 1 calc R U
C57 C 0.5452(2) 0.74439(17) 0.4717(2) 0.0227(9) Uani 1 1 d . .
C58 C 0.5353(2) 0.78635(17) 0.51004(19) 0.0228(9) Uani 1 1 d . .
H58 H 0.4971 0.7843 0.5402 0.027 Uiso 1 1 calc R U
C59 C 0.5791(3) 0.83186(17) 0.5065(2) 0.0224(9) Uani 1 1 d . .
C60 C 0.6324(3) 0.83462(16) 0.4602(2) 0.0229(9) Uani 1 1 d . .
H60 H 0.6624 0.8651 0.4559 0.027 Uiso 1 1 calc R U
C61 C 0.6424(3) 0.79317(17) 0.4201(2) 0.0234(9) Uani 1 1 d . .
H61 H 0.6785 0.7961 0.3884 0.028 Uiso 1 1 calc R U
C62 C 0.6007(2) 0.74804(16) 0.42578(19) 0.0200(8) Uani 1 1 d . .
C63 C 0.5689(3) 0.87489(18) 0.5544(2) 0.0271(10) Uani 1 1 d . .
C64 C 0.4843(3) 0.8913(2) 0.5560(2) 0.0342(11) Uani 1 1 d . .
H64A H 0.4788 0.9199 0.5852 0.051 Uiso 1 1 calc R U
H64B H 0.4529 0.8619 0.5687 0.051 Uiso 1 1 calc R U
H64C H 0.4669 0.9028 0.5151 0.051 Uiso 1 1 calc R U
C65 C 0.5941(4) 0.8536(2) 0.6179(2) 0.0395(13) Uani 1 1 d . .
H65A H 0.6483 0.8434 0.6174 0.059 Uiso 1 1 calc R U
H65B H 0.5626 0.8233 0.6276 0.059 Uiso 1 1 calc R U
H65C H 0.5872 0.8804 0.649 0.059 Uiso 1 1 calc R U
C66 C 0.6177(3) 0.92240(19) 0.5411(2) 0.0336(11) Uani 1 1 d . .
H66A H 0.6097 0.9487 0.5727 0.05 Uiso 1 1 calc R U
H66B H 0.6027 0.9365 0.5008 0.05 Uiso 1 1 calc R U
H66C H 0.6721 0.9126 0.5413 0.05 Uiso 1 1 calc R U
C67 C 0.3384(3) 0.7409(2) 0.5313(3) 0.0427(13) Uani 1 1 d . .
H67A H 0.3043 0.7464 0.5656 0.064 Uiso 1 1 calc R U
H67B H 0.3076 0.7334 0.494 0.064 Uiso 1 1 calc R U
H67C H 0.3691 0.7722 0.5249 0.064 Uiso 1 1 calc R U
C68 C 0.3374(3) 0.6339(3) 0.5626(3) 0.0494(15) Uani 1 1 d . .
H68A H 0.3673 0.604 0.5776 0.074 Uiso 1 1 calc R U
H68B H 0.3096 0.6245 0.5245 0.074 Uiso 1 1 calc R U
H68C H 0.3006 0.6441 0.5936 0.074 Uiso 1 1 calc R U
C69 C 0.4445(4) 0.7007(3) 0.6227(2) 0.0451(14) Uani 1 1 d . .
H69A H 0.4043 0.7107 0.651 0.068 Uiso 1 1 calc R U
H69B H 0.4815 0.7291 0.6193 0.068 Uiso 1 1 calc R U
H69C H 0.471 0.6697 0.6383 0.068 Uiso 1 1 calc R U
Au04 Au 0.73638(2) 0.82414(2) 0.89231(2) 0.02751(5) Uani 1 1 d . .
P4 P 0.82872(7) 0.81313(6) 0.81875(6) 0.0336(3) Uani 1 1 d . .
C70 C 0.6571(3) 0.83495(19) 0.9589(2) 0.0267(10) Uani 1 1 d . .
C71 C 0.6478(3) 0.8804(2) 0.9922(2) 0.0291(10) Uani 1 1 d . .
H71 H 0.6772 0.91 0.9819 0.035 Uiso 1 1 calc R U
C72 C 0.5964(3) 0.8838(2) 1.0403(2) 0.0287(10) Uani 1 1 d . .
C73 C 0.5543(3) 0.8388(2) 1.0534(2) 0.0289(10) Uani 1 1 d . .
H73 H 0.5201 0.8393 1.0866 0.035 Uiso 1 1 calc R U
C74 C 0.5611(3) 0.7939(2) 1.0193(2) 0.0297(10) Uani 1 1 d . .
H74 H 0.5308 0.7645 1.0287 0.036 Uiso 1 1 calc R U
C75 C 0.6123(3) 0.79131(19) 0.9711(2) 0.0271(10) Uani 1 1 d . .
C76 C 0.5875(3) 0.9328(2) 1.0787(2) 0.0310(11) Uani 1 1 d . .
C77 C 0.6334(3) 0.9785(2) 1.0536(2) 0.0363(11) Uani 1 1 d . .
H77A H 0.6884 0.9702 1.0557 0.055 Uiso 1 1 calc R U
H77B H 0.6238 1.0094 1.0783 0.055 Uiso 1 1 calc R U
H77C H 0.6172 0.985 1.0109 0.055 Uiso 1 1 calc R U
C78 C 0.5019(3) 0.9489(2) 1.0785(3) 0.0399(12) Uani 1 1 d . .
H78A H 0.4829 0.9536 1.0362 0.06 Uiso 1 1 calc R U
H78B H 0.4967 0.9815 1.1011 0.06 Uiso 1 1 calc R U
H78C H 0.4718 0.9218 1.0983 0.06 Uiso 1 1 calc R U
C79 C 0.6159(3) 0.9219(2) 1.1446(2) 0.0384(12) Uani 1 1 d . .
H79A H 0.5864 0.8931 1.1615 0.058 Uiso 1 1 calc R U
H79B H 0.6088 0.9529 1.1698 0.058 Uiso 1 1 calc R U
H79C H 0.6705 0.9127 1.1447 0.058 Uiso 1 1 calc R U
C80 C 0.6835(3) 0.75065(19) 0.8891(2) 0.0283(10) Uani 1 1 d . .
C81 C 0.6958(3) 0.7097(2) 0.8495(2) 0.0298(10) Uani 1 1 d . .
H81 H 0.7379 0.712 0.8228 0.036 Uiso 1 1 calc R U
C82 C 0.6499(3) 0.6652(2) 0.8467(2) 0.0315(11) Uani 1 1 d . .
C83 C 0.5888(3) 0.6630(2) 0.8867(2) 0.0327(11) Uani 1 1 d . .
H83 H 0.5552 0.6339 0.8856 0.039 Uiso 1 1 calc R U
C84 C 0.5765(3) 0.7029(2) 0.9285(2) 0.0313(11) Uani 1 1 d . .
H84 H 0.5351 0.7002 0.9558 0.038 Uiso 1 1 calc R U
C85 C 0.6232(3) 0.74639(19) 0.9310(2) 0.0275(10) Uani 1 1 d . .
C86 C 0.6659(3) 0.6228(2) 0.7994(2) 0.0357(11) Uani 1 1 d . .
C87 C 0.6556(4) 0.6458(3) 0.7341(3) 0.0539(16) Uani 1 1 d . .
H87A H 0.6643 0.6188 0.7036 0.081 Uiso 1 1 calc R U
H87B H 0.6926 0.674 0.7289 0.081 Uiso 1 1 calc R U
H87C H 0.6032 0.6594 0.7286 0.081 Uiso 1 1 calc R U
C88 C 0.6131(3) 0.5763(2) 0.8043(3) 0.0455(14) Uani 1 1 d . .
H88A H 0.619 0.5611 0.8453 0.068 Uiso 1 1 calc R U
H88B H 0.6264 0.5505 0.7734 0.068 Uiso 1 1 calc R U
H88C H 0.5596 0.5873 0.7973 0.068 Uiso 1 1 calc R U
C89 C 0.7496(3) 0.6038(2) 0.8075(3) 0.0460(14) Uani 1 1 d . .
H89A H 0.7588 0.592 0.8498 0.069 Uiso 1 1 calc R U
H89B H 0.7849 0.6323 0.7986 0.069 Uiso 1 1 calc R U
H89C H 0.7585 0.5751 0.7792 0.069 Uiso 1 1 calc R U
C90 C 0.7875(3) 0.8009(3) 0.7431(2) 0.0441(13) Uani 1 1 d . .
H90A H 0.8288 0.7969 0.7139 0.066 Uiso 1 1 calc R U
H90B H 0.7546 0.83 0.7306 0.066 Uiso 1 1 calc R U
H90C H 0.7567 0.7691 0.7439 0.066 Uiso 1 1 calc R U
C91 C 0.8889(3) 0.8692(2) 0.8083(3) 0.0453(14) Uani 1 1 d . .
H91A H 0.9167 0.8772 0.8469 0.068 Uiso 1 1 calc R U
H91B H 0.8569 0.8989 0.7961 0.068 Uiso 1 1 calc R U
H91C H 0.9259 0.862 0.7764 0.068 Uiso 1 1 calc R U
C92 C 0.8946(3) 0.7609(2) 0.8357(3) 0.0399(12) Uani 1 1 d . .
H92A H 0.9326 0.7587 0.8035 0.06 Uiso 1 1 calc R U
H92B H 0.8662 0.7282 0.8376 0.06 Uiso 1 1 calc R U
H92C H 0.921 0.7674 0.8753 0.06 Uiso 1 1 calc R U
C93 C 0.7171(6) 0.4979(3) 0.5968(6) 0.097(3) Uani 1 1 d . .
H93A H 0.7343 0.5059 0.555 0.116 Uiso 1 1 calc R U
H93B H 0.6929 0.4632 0.5956 0.116 Uiso 1 1 calc R U
C94 C 0.7880(6) 0.4959(3) 0.6404(5) 0.100(3) Uani 1 1 d . .
H94A H 0.8117 0.5303 0.643 0.15 Uiso 1 1 calc R U
H94B H 0.8252 0.471 0.6247 0.15 Uiso 1 1 calc R U
H94C H 0.7724 0.4851 0.6812 0.15 Uiso 1 1 calc R U
C95 C 0.6009(7) 0.5277(5) 0.5673(9) 0.167(8) Uani 1 1 d . .
H95A H 0.6151 0.5409 0.5266 0.201 Uiso 1 1 calc R U
H95B H 0.583 0.4914 0.5629 0.201 Uiso 1 1 calc R U
C96 C 0.5446(8) 0.5583(9) 0.5925(9) 0.245(14) Uani 1 1 d . .
H96A H 0.5389 0.5491 0.6357 0.367 Uiso 1 1 calc R U
H96B H 0.4956 0.5528 0.5701 0.367 Uiso 1 1 calc R U
H96C H 0.5594 0.5949 0.5894 0.367 Uiso 1 1 calc R U
O1 O 0.6668(4) 0.5310(3) 0.6115(4) 0.125(3) Uani 1 1 d . .

loop_
_atom_site_aniso_label
_atom_site_aniso_U_11
_atom_site_aniso_U_22
_atom_site_aniso_U_33
_atom_site_aniso_U_23
_atom_site_aniso_U_13
_atom_site_aniso_U_12
Au01 0.02024(9) 0.01957(9) 0.02026(9) 0.00376(6) -0.00578(7) -0.00222(6)
P1 0.0288(6) 0.0289(6) 0.0264(6) 0.0075(5) -0.0127(5) -0.0050(5)
C1 0.023(2) 0.018(2) 0.020(2) 0.0003(16) 0.0033(16) -0.0002(16)
C2 0.020(2) 0.019(2) 0.018(2) 0.0022(16) -0.0032(16) -0.0018(16)
C3 0.019(2) 0.0157(19) 0.021(2) 0.0023(16) -0.0004(16) 0.0009(16)
C4 0.021(2) 0.024(2) 0.021(2) 0.0032(17) -0.0076(17) -0.0022(17)
C5 0.023(2) 0.019(2) 0.027(2) 0.0025(17) -0.0058(18) -0.0035(17)
C6 0.020(2) 0.018(2) 0.020(2) 0.0028(16) 0.0000(16) 0.0009(16)
C7 0.022(2) 0.018(2) 0.026(2) 0.0046(17) -0.0044(17) 0.0010(16)
C8 0.039(3) 0.033(3) 0.033(3) 0.014(2) 0.005(2) 0.002(2)
C9 0.043(3) 0.019(2) 0.032(3) 0.0009(19) -0.009(2) 0.004(2)
C10 0.036(3) 0.025(2) 0.034(3) 0.011(2) -0.015(2) -0.005(2)
C11 0.019(2) 0.019(2) 0.020(2) 0.0036(16) 0.0001(16) 0.0009(16)
C12 0.019(2) 0.020(2) 0.023(2) -0.0005(17) 0.0010(16) -0.0018(16)
C13 0.020(2) 0.021(2) 0.020(2) 0.0039(16) -0.0023(16) -0.0005(16)
C14 0.023(2) 0.019(2) 0.019(2) 0.0025(16) 0.0002(17) 0.0023(17)
C15 0.024(2) 0.017(2) 0.029(2) 0.0031(17) -0.0018(18) -0.0037(17)
C16 0.023(2) 0.023(2) 0.026(2) 0.0044(18) -0.0059(18) -0.0021(17)
C17 0.026(2) 0.019(2) 0.024(2) 0.0064(17) -0.0016(18) 0.0028(17)
C18 0.044(3) 0.029(2) 0.028(3) 0.007(2) -0.005(2) 0.006(2)
C19 0.035(3) 0.025(2) 0.041(3) 0.007(2) 0.005(2) 0.008(2)
C20 0.037(3) 0.027(2) 0.047(3) 0.018(2) -0.006(2) 0.000(2)
C21 0.048(3) 0.038(3) 0.025(3) 0.001(2) -0.007(2) 0.000(2)
C22 0.054(4) 0.043(3) 0.052(4) 0.016(3) -0.031(3) -0.017(3)
C23 0.030(3) 0.047(3) 0.032(3) 0.012(2) -0.005(2) 0.002(2)
Au02 0.02137(9) 0.02358(10) 0.02189(10) 0.00291(7) -0.00551(7) 0.00294(7)
P2 0.0346(7) 0.0581(9) 0.0403(8) 0.0233(7) -0.0205(6) -0.0113(6)
C24 0.021(2) 0.020(2) 0.021(2) -0.0004(16) 0.0004(17) 0.0012(17)
C25 0.021(2) 0.019(2) 0.019(2) 0.0024(16) -0.0020(16) 0.0006(16)
C26 0.022(2) 0.022(2) 0.018(2) 0.0022(17) 0.0015(16) 0.0040(17)
C27 0.023(2) 0.022(2) 0.022(2) 0.0024(17) -0.0063(17) 0.0020(17)
C28 0.025(2) 0.019(2) 0.025(2) 0.0004(17) -0.0051(18) 0.0015(17)
C29 0.020(2) 0.018(2) 0.020(2) -0.0003(16) -0.0002(16) 0.0035(16)
C30 0.024(2) 0.021(2) 0.025(2) 0.0064(17) -0.0029(17) -0.0001(17)
C31 0.050(3) 0.032(3) 0.026(3) 0.005(2) 0.004(2) -0.005(2)
C32 0.033(3) 0.031(3) 0.065(4) 0.025(3) 0.005(3) 0.010(2)
C33 0.055(3) 0.021(2) 0.037(3) 0.007(2) -0.011(2) -0.006(2)
C34 0.019(2) 0.018(2) 0.027(2) -0.0004(17) -0.0028(17) -0.0023(16)
C35 0.023(2) 0.024(2) 0.021(2) 0.0025(17) -0.0029(17) 0.0035(17)
C36 0.026(2) 0.023(2) 0.021(2) 0.0054(17) 0.0029(17) 0.0084(18)
C37 0.026(2) 0.021(2) 0.026(2) 0.0031(18) -0.0012(18) 0.0003(18)
C38 0.025(2) 0.023(2) 0.024(2) 0.0048(18) -0.0040(18) 0.0019(17)
C39 0.023(2) 0.020(2) 0.020(2) 0.0015(17) -0.0003(17) 0.0031(17)
C40 0.031(2) 0.024(2) 0.026(2) 0.0075(18) 0.0001(19) 0.0075(19)
C41 0.048(3) 0.021(2) 0.036(3) 0.007(2) -0.007(2) 0.005(2)
C42 0.034(3) 0.032(3) 0.068(4) 0.022(3) 0.010(3) 0.012(2)
C43 0.050(3) 0.033(3) 0.029(3) 0.009(2) -0.006(2) 0.000(2)
C44 0.141(6) 0.149(6) 0.081(4) 0.043(4) -0.059(4) -0.024(5)
C45 0.141(6) 0.149(6) 0.081(4) 0.043(4) -0.059(4) -0.024(5)
C46 0.141(6) 0.149(6) 0.081(4) 0.043(4) -0.059(4) -0.024(5)
Au03 0.02658(10) 0.02675(10) 0.02028(9) -0.00181(7) 0.00201(7) -0.00665(7)
P3 0.0291(6) 0.0454(7) 0.0241(6) -0.0045(5) 0.0054(5) -0.0108(5)
C47 0.029(2) 0.024(2) 0.022(2) 0.0026(18) -0.0022(18) -0.0010(18)
C48 0.046(3) 0.020(2) 0.022(2) 0.0001(18) 0.000(2) -0.003(2)
C49 0.051(3) 0.024(2) 0.024(2) 0.0016(19) 0.002(2) 0.006(2)
C50 0.035(3) 0.028(2) 0.022(2) 0.0005(18) 0.0060(19) 0.007(2)
C51 0.026(2) 0.023(2) 0.023(2) 0.0021(18) 0.0007(17) 0.0018(18)
C52 0.021(2) 0.021(2) 0.020(2) 0.0006(17) -0.0043(16) 0.0026(16)
C53 0.100(5) 0.025(3) 0.034(3) -0.005(2) 0.012(3) 0.015(3)
C54 0.166(6) 0.041(2) 0.094(4) -0.006(2) 0.033(4) 0.025(3)
C55 0.166(6) 0.041(2) 0.094(4) -0.006(2) 0.033(4) 0.025(3)
C56 0.166(6) 0.041(2) 0.094(4) -0.006(2) 0.033(4) 0.025(3)
C57 0.021(2) 0.027(2) 0.020(2) 0.0015(17) -0.0040(16) -0.0010(17)
C58 0.022(2) 0.028(2) 0.018(2) -0.0034(17) 0.0000(16) 0.0002(18)
C59 0.022(2) 0.025(2) 0.021(2) -0.0015(17) -0.0027(17) 0.0053(17)
C60 0.025(2) 0.017(2) 0.026(2) 0.0017(17) -0.0015(18) 0.0006(17)
C61 0.024(2) 0.023(2) 0.024(2) 0.0025(17) 0.0019(17) 0.0038(17)
C62 0.019(2) 0.023(2) 0.018(2) 0.0005(16) -0.0047(16) 0.0039(16)
C63 0.032(2) 0.027(2) 0.022(2) -0.0071(18) -0.0003(18) 0.0018(19)
C64 0.033(3) 0.035(3) 0.035(3) -0.011(2) 0.006(2) 0.004(2)
C65 0.060(4) 0.034(3) 0.024(3) -0.006(2) -0.009(2) 0.005(2)
C66 0.036(3) 0.028(2) 0.037(3) -0.010(2) 0.003(2) 0.001(2)
C67 0.033(3) 0.058(4) 0.037(3) -0.017(3) 0.003(2) -0.001(3)
C68 0.038(3) 0.066(4) 0.045(3) 0.002(3) 0.011(3) -0.020(3)
C69 0.050(3) 0.061(4) 0.025(3) -0.006(2) 0.005(2) -0.014(3)
Au04 0.02274(10) 0.03626(11) 0.02379(10) 0.00529(8) 0.00534(7) 0.00266(8)
P4 0.0275(6) 0.0466(7) 0.0273(6) 0.0026(5) 0.0087(5) 0.0023(5)
C70 0.022(2) 0.038(3) 0.021(2) 0.0078(19) 0.0029(18) 0.0054(19)
C71 0.022(2) 0.037(3) 0.028(2) 0.008(2) 0.0018(18) 0.0035(19)
C72 0.020(2) 0.042(3) 0.024(2) 0.009(2) 0.0003(18) 0.0092(19)
C73 0.022(2) 0.045(3) 0.020(2) 0.006(2) 0.0044(18) 0.004(2)
C74 0.024(2) 0.040(3) 0.025(2) 0.009(2) 0.0029(18) 0.002(2)
C75 0.019(2) 0.038(3) 0.024(2) 0.0095(19) -0.0021(17) 0.0052(19)
C76 0.023(2) 0.042(3) 0.029(2) 0.006(2) 0.0022(19) 0.006(2)
C77 0.035(3) 0.042(3) 0.032(3) 0.006(2) 0.005(2) 0.002(2)
C78 0.031(3) 0.044(3) 0.045(3) 0.004(2) 0.006(2) 0.011(2)
C79 0.040(3) 0.050(3) 0.025(3) 0.004(2) 0.002(2) 0.002(2)
C80 0.023(2) 0.037(3) 0.025(2) 0.009(2) -0.0020(18) 0.0034(19)
C81 0.024(2) 0.041(3) 0.024(2) 0.005(2) -0.0003(18) 0.007(2)
C82 0.025(2) 0.040(3) 0.029(3) 0.007(2) -0.0038(19) 0.008(2)
C83 0.024(2) 0.036(3) 0.037(3) 0.008(2) -0.003(2) 0.005(2)
C84 0.023(2) 0.038(3) 0.033(3) 0.010(2) 0.0038(19) 0.007(2)
C85 0.022(2) 0.039(3) 0.022(2) 0.0074(19) -0.0031(17) 0.0059(19)
C86 0.033(3) 0.040(3) 0.034(3) 0.002(2) -0.003(2) 0.008(2)
C87 0.077(5) 0.051(4) 0.034(3) -0.004(3) -0.006(3) 0.012(3)
C88 0.039(3) 0.046(3) 0.052(3) -0.006(3) -0.002(3) 0.008(3)
C89 0.033(3) 0.050(3) 0.055(4) -0.009(3) 0.001(3) 0.012(3)
C90 0.039(3) 0.064(4) 0.029(3) 0.006(3) 0.003(2) 0.003(3)
C91 0.033(3) 0.058(4) 0.046(3) 0.003(3) 0.013(2) -0.003(3)
C92 0.028(3) 0.055(3) 0.037(3) -0.005(3) 0.004(2) 0.004(2)
C93 0.091(7) 0.037(4) 0.162(10) -0.002(5) 0.010(7) -0.005(4)
C94 0.101(7) 0.055(5) 0.142(9) -0.001(5) -0.033(7) -0.002(5)
C95 0.083(8) 0.095(9) 0.32(2) 0.025(11) -0.078(12) -0.010(7)
C96 0.078(9) 0.41(3) 0.24(2) 0.22(2) -0.038(11) -0.056(14)
O1 0.086(5) 0.098(5) 0.188(8) -0.039(5) -0.043(5) 0.004(4)

loop_
_atom_type_symbol
_atom_type_description
_atom_type_scat_dispersion_real
_atom_type_scat_dispersion_imag
_atom_type_scat_source
C C 0.0181 0.0091 'International Tables Vol C Tables 4.2.6.8 and 6.1.1.4'
H H 0 0 'International Tables Vol C Tables 4.2.6.8 and 6.1.1.4'
Au Au -4.4197 7.298 'International Tables Vol C Tables 4.2.6.8 and 6.1.1.4'
P P 0.2955 0.4335 'International Tables Vol C Tables 4.2.6.8 and 6.1.1.4'
O O 0.0492 0.0322 'International Tables Vol C Tables 4.2.6.8 and 6.1.1.4'

loop_
_geom_angle_atom_site_label_1
_geom_angle_atom_site_label_2
_geom_angle_atom_site_label_3
_geom_angle
C1 Au01 C12 81.47(16)
C1 Au01 P1 179.59(12)
C12 Au01 P1 98.67(12)
C22 P1 C23 103.7(3)
C22 P1 C21 103.3(3)
C23 P1 C21 106.6(2)
C22 P1 Au01 116.04(18)
C23 P1 Au01 112.87(17)
C21 P1 Au01 113.30(19)
C2 C1 C6 119.2(4)
C2 C1 Au01 126.6(3)
C6 C1 Au01 114.1(3)
C1 C2 C3 121.8(4)
C1 C2 H2 119.1
C3 C2 H2 119.1
C4 C3 C2 118.0(4)
C4 C3 C7 122.7(4)
C2 C3 C7 119.3(4)
C3 C4 C5 120.9(4)
C3 C4 H4 119.6
C5 C4 H4 119.6
C6 C5 C4 120.8(4)
C6 C5 H5 119.6
C4 C5 H5 119.6
C5 C6 C1 119.2(4)
C5 C6 C11 124.2(4)
C1 C6 C11 116.5(4)
C8 C7 C10 107.8(4)
C8 C7 C3 108.8(3)
C10 C7 C3 112.1(4)
C8 C7 C9 110.0(4)
C10 C7 C9 108.1(4)
C3 C7 C9 110.1(4)
C7 C8 H8A 109.5
C7 C8 H8B 109.5
H8A C8 H8B 109.5
C7 C8 H8C 109.5
H8A C8 H8C 109.5
H8B C8 H8C 109.5
C7 C9 H9A 109.5
C7 C9 H9B 109.5
H9A C9 H9B 109.5
C7 C9 H9C 109.5
H9A C9 H9C 109.5
H9B C9 H9C 109.5
C7 C10 H10A 109.5
C7 C10 H10B 109.5
H10A C10 H10B 109.5
C7 C10 H10C 109.5
H10A C10 H10C 109.5
H10B C10 H10C 109.5
C16 C11 C12 119.5(4)
C16 C11 C6 124.9(4)
C12 C11 C6 115.6(4)
C13 C12 C11 118.4(4)
C13 C12 Au01 129.3(3)
C11 C12 Au01 112.3(3)
C12 C13 C14 123.1(4)
C12 C13 H13 118.5
C14 C13 H13 118.5
C15 C14 C13 117.1(4)
C15 C14 C17 122.3(4)
C13 C14 C17 120.4(4)
C14 C15 C16 121.0(4)
C14 C15 H15 119.5
C16 C15 H15 119.5
C11 C16 C15 120.9(4)
C11 C16 H16 119.5
C15 C16 H16 119.5
C19 C17 C20 109.2(4)
C19 C17 C18 108.6(4)
C20 C17 C18 108.6(4)
C19 C17 C14 107.7(4)
C20 C17 C14 111.4(4)
C18 C17 C14 111.4(4)
C17 C18 H18A 109.5
C17 C18 H18B 109.5
H18A C18 H18B 109.5
C17 C18 H18C 109.5
H18A C18 H18C 109.5
H18B C18 H18C 109.5
C17 C19 H19A 109.5
C17 C19 H19B 109.5
H19A C19 H19B 109.5
C17 C19 H19C 109.5
H19A C19 H19C 109.5
H19B C19 H19C 109.5
C17 C20 H20A 109.5
C17 C20 H20B 109.5
H20A C20 H20B 109.5
C17 C20 H20C 109.5
H20A C20 H20C 109.5
H20B C20 H20C 109.5
P1 C21 H21A 109.5
P1 C21 H21B 109.5
H21A C21 H21B 109.5
P1 C21 H21C 109.5
H21A C21 H21C 109.5
H21B C21 H21C 109.5
P1 C22 H22A 109.5
P1 C22 H22B 109.5
H22A C22 H22B 109.5
P1 C22 H22C 109.5
H22A C22 H22C 109.5
H22B C22 H22C 109.5
P1 C23 H23A 109.5
P1 C23 H23B 109.5
H23A C23 H23B 109.5
P1 C23 H23C 109.5
H23A C23 H23C 109.5
H23B C23 H23C 109.5
C24 Au02 C34 81.52(17)
C24 Au02 P2 175.17(13)
C34 Au02 P2 103.21(12)
C45 P2 C46 106.8(5)
C45 P2 C44 107.4(6)
C46 P2 C44 97.4(6)
C45 P2 Au02 115.4(3)
C46 P2 Au02 120.2(3)
C44 P2 Au02 107.6(3)
C25 C24 C29 119.8(4)
C25 C24 Au02 126.0(3)
C29 C24 Au02 114.1(3)
C24 C25 C26 121.7(4)
C24 C25 H25 119.2
C26 C25 H25 119.2
C27 C26 C25 117.5(4)
C27 C26 C30 119.6(4)
C25 C26 C30 122.9(4)
C28 C27 C26 121.7(4)
C28 C27 H27 119.2
C26 C27 H27 119.2
C27 C28 C29 120.7(4)
C27 C28 H28 119.7
C29 C28 H28 119.7
C28 C29 C24 118.7(4)
C28 C29 C39 124.6(4)
C24 C29 C39 116.5(4)
C32 C30 C33 108.8(4)
C32 C30 C26 110.4(4)
C33 C30 C26 112.0(4)
C32 C30 C31 109.1(4)
C33 C30 C31 108.2(4)
C26 C30 C31 108.3(4)
C30 C31 H31A 109.5
C30 C31 H31B 109.5
H31A C31 H31B 109.5
C30 C31 H31C 109.5
H31A C31 H31C 109.5
H31B C31 H31C 109.5
C30 C32 H32A 109.5
C30 C32 H32B 109.5
H32A C32 H32B 109.5
C30 C32 H32C 109.5
H32A C32 H32C 109.5
H32B C32 H32C 109.5
C30 C33 H33A 109.5
C30 C33 H33B 109.5
H33A C33 H33B 109.5
C30 C33 H33C 109.5
H33A C33 H33C 109.5
H33B C33 H33C 109.5
C35 C34 C39 118.5(4)
C35 C34 Au02 129.4(3)
C39 C34 Au02 112.0(3)
C34 C35 C36 122.9(4)
C34 C35 H35 118.5
C36 C35 H35 118.5
C37 C36 C35 116.9(4)
C37 C36 C40 122.6(4)
C35 C36 C40 120.5(4)
C36 C37 C38 121.0(4)
C36 C37 H37 119.5
C38 C37 H37 119.5
C39 C38 C37 121.1(4)
C39 C38 H38 119.4
C37 C38 H38 119.4
C38 C39 C34 119.5(4)
C38 C39 C29 124.7(4)
C34 C39 C29 115.6(4)
C43 C40 C41 108.1(4)
C43 C40 C42 109.8(4)
C41 C40 C42 108.2(4)
C43 C40 C36 109.5(4)
C41 C40 C36 112.5(4)
C42 C40 C36 108.8(4)
C40 C41 H41A 109.5
C40 C41 H41B 109.5
H41A C41 H41B 109.5
C40 C41 H41C 109.5
H41A C41 H41C 109.5
H41B C41 H41C 109.5
C40 C42 H42A 109.5
C40 C42 H42B 109.5
H42A C42 H42B 109.5
C40 C42 H42C 109.5
H42A C42 H42C 109.5
H42B C42 H42C 109.5
C40 C43 H43A 109.5
C40 C43 H43B 109.5
H43A C43 H43B 109.5
C40 C43 H43C 109.5
H43A C43 H43C 109.5
H43B C43 H43C 109.5
P2 C44 H44A 109.5
P2 C44 H44B 109.5
H44A C44 H44B 109.5
P2 C44 H44C 109.5
H44A C44 H44C 109.5
H44B C44 H44C 109.5
P2 C45 H45A 109.5
P2 C45 H45B 109.5
H45A C45 H45B 109.5
P2 C45 H45C 109.5
H45A C45 H45C 109.5
H45B C45 H45C 109.5
P2 C46 H46A 109.5
P2 C46 H46B 109.5
H46A C46 H46B 109.5
P2 C46 H46C 109.5
H46A C46 H46C 109.5
H46B C46 H46C 109.5
C47 Au03 C57 81.13(18)
C47 Au03 P3 179.67(14)
C57 Au03 P3 99.03(13)
C67 P3 C68 104.4(3)
C67 P3 C69 105.7(3)
C68 P3 C69 103.5(3)
C67 P3 Au03 114.40(19)
C68 P3 Au03 114.6(2)
C69 P3 Au03 113.2(2)
C48 C47 C52 118.9(4)
C48 C47 Au03 126.7(3)
C52 C47 Au03 114.4(3)
C47 C48 C49 122.2(4)
C47 C48 H48 118.9
C49 C48 H48 118.9
C50 C49 C48 117.7(4)
C50 C49 C53 120.9(5)
C48 C49 C53 121.4(5)
C49 C50 C51 121.4(4)
C49 C50 H50 119.3
C51 C50 H50 119.3
C50 C51 C52 120.6(4)
C50 C51 H51 119.7
C52 C51 H51 119.7
C51 C52 C47 119.2(4)
C51 C52 C62 124.9(4)
C47 C52 C62 115.8(4)
C56 C53 C54 123.9(7)
C56 C53 C49 112.0(5)
C54 C53 C49 114.1(5)
C56 C53 C55 97.3(7)
C54 C53 C55 97.1(7)
C49 C53 C55 108.2(6)
C53 C54 H54A 109.5
C53 C54 H54B 109.5
H54A C54 H54B 109.5
C53 C54 H54C 109.5
H54A C54 H54C 109.5
H54B C54 H54C 109.5
C53 C55 H55A 109.5
C53 C55 H55B 109.5
H55A C55 H55B 109.5
C53 C55 H55C 109.5
H55A C55 H55C 109.5
H55B C55 H55C 109.5
C53 C56 H56A 109.5
C53 C56 H56B 109.5
H56A C56 H56B 109.5
C53 C56 H56C 109.5
H56A C56 H56C 109.5
H56B C56 H56C 109.5
C58 C57 C62 118.4(4)
C58 C57 Au03 129.0(3)
C62 C57 Au03 112.5(3)
C57 C58 C59 123.0(4)
C57 C58 H58 118.5
C59 C58 H58 118.5
C60 C59 C58 117.2(4)
C60 C59 C63 123.2(4)
C58 C59 C63 119.5(4)
C59 C60 C61 120.8(4)
C59 C60 H60 119.6
C61 C60 H60 119.6
C62 C61 C60 121.0(4)
C62 C61 H61 119.5
C60 C61 H61 119.5
C61 C62 C57 119.5(4)
C61 C62 C52 124.5(4)
C57 C62 C52 115.9(4)
C66 C63 C64 108.7(4)
C66 C63 C59 112.1(4)
C64 C63 C59 110.2(4)
C66 C63 C65 108.2(4)
C64 C63 C65 109.0(4)
C59 C63 C65 108.5(4)
C63 C64 H64A 109.5
C63 C64 H64B 109.5
H64A C64 H64B 109.5
C63 C64 H64C 109.5
H64A C64 H64C 109.5
H64B C64 H64C 109.5
C63 C65 H65A 109.5
C63 C65 H65B 109.5
H65A C65 H65B 109.5
C63 C65 H65C 109.5
H65A C65 H65C 109.5
H65B C65 H65C 109.5
C63 C66 H66A 109.5
C63 C66 H66B 109.5
H66A C66 H66B 109.5
C63 C66 H66C 109.5
H66A C66 H66C 109.5
H66B C66 H66C 109.5
P3 C67 H67A 109.5
P3 C67 H67B 109.5
H67A C67 H67B 109.5
P3 C67 H67C 109.5
H67A C67 H67C 109.5
H67B C67 H67C 109.5
P3 C68 H68A 109.5
P3 C68 H68B 109.5
H68A C68 H68B 109.5
P3 C68 H68C 109.5
H68A C68 H68C 109.5
H68B C68 H68C 109.5
P3 C69 H69A 109.5
P3 C69 H69B 109.5
H69A C69 H69B 109.5
P3 C69 H69C 109.5
H69A C69 H69C 109.5
H69B C69 H69C 109.5
C70 Au04 C80 81.03(19)
C70 Au04 P4 178.37(15)
C80 Au04 P4 100.19(14)
C92 P4 C91 104.9(3)
C92 P4 C90 106.9(3)
C91 P4 C90 104.0(3)
C92 P4 Au04 113.51(19)
C91 P4 Au04 113.9(2)
C90 P4 Au04 112.84(19)
C71 C70 C75 120.3(4)
C71 C70 Au04 125.1(4)
C75 C70 Au04 114.6(4)
C70 C71 C72 122.1(5)
C70 C71 H71 118.9
C72 C71 H71 118.9
C71 C72 C73 116.5(5)
C71 C72 C76 122.8(5)
C73 C72 C76 120.7(4)
C74 C73 C72 121.9(4)
C74 C73 H73 119
C72 C73 H73 119
C73 C74 C75 120.7(5)
C73 C74 H74 119.7
C75 C74 H74 119.7
C74 C75 C70 118.4(5)
C74 C75 C85 125.5(5)
C70 C75 C85 116.1(4)
C72 C76 C77 112.3(4)
C72 C76 C79 109.1(4)
C77 C76 C79 108.5(4)
C72 C76 C78 109.6(4)
C77 C76 C78 107.6(4)
C79 C76 C78 109.6(4)
C76 C77 H77A 109.5
C76 C77 H77B 109.5
H77A C77 H77B 109.5
C76 C77 H77C 109.5
H77A C77 H77C 109.5
H77B C77 H77C 109.5
C76 C78 H78A 109.5
C76 C78 H78B 109.5
H78A C78 H78B 109.5
C76 C78 H78C 109.5
H78A C78 H78C 109.5
H78B C78 H78C 109.5
C76 C79 H79A 109.5
C76 C79 H79B 109.5
H79A C79 H79B 109.5
C76 C79 H79C 109.5
H79A C79 H79C 109.5
H79B C79 H79C 109.5
C81 C80 C85 118.3(5)
C81 C80 Au04 129.2(4)
C85 C80 Au04 112.3(4)
C80 C81 C82 123.8(5)
C80 C81 H81 118.1
C82 C81 H81 118.1
C83 C82 C81 116.6(5)
C83 C82 C86 123.2(5)
C81 C82 C86 120.1(4)
C84 C83 C82 120.8(5)
C84 C83 H83 119.6
C82 C83 H83 119.6
C85 C84 C83 121.6(5)
C85 C84 H84 119.2
C83 C84 H84 119.2
C84 C85 C80 118.8(5)
C84 C85 C75 125.3(4)
C80 C85 C75 115.7(4)
C88 C86 C82 113.3(5)
C88 C86 C89 108.2(5)
C82 C86 C89 109.8(4)
C88 C86 C87 108.3(5)
C82 C86 C87 109.0(4)
C89 C86 C87 108.1(5)
C86 C87 H87A 109.5
C86 C87 H87B 109.5
H87A C87 H87B 109.5
C86 C87 H87C 109.5
H87A C87 H87C 109.5
H87B C87 H87C 109.5
C86 C88 H88A 109.5
C86 C88 H88B 109.5
H88A C88 H88B 109.5
C86 C88 H88C 109.5
H88A C88 H88C 109.5
H88B C88 H88C 109.5
C86 C89 H89A 109.5
C86 C89 H89B 109.5
H89A C89 H89B 109.5
C86 C89 H89C 109.5
H89A C89 H89C 109.5
H89B C89 H89C 109.5
P4 C90 H90A 109.5
P4 C90 H90B 109.5
H90A C90 H90B 109.5
P4 C90 H90C 109.5
H90A C90 H90C 109.5
H90B C90 H90C 109.5
P4 C91 H91A 109.5
P4 C91 H91B 109.5
H91A C91 H91B 109.5
P4 C91 H91C 109.5
H91A C91 H91C 109.5
H91B C91 H91C 109.5
P4 C92 H92A 109.5
P4 C92 H92B 109.5
H92A C92 H92B 109.5
P4 C92 H92C 109.5
H92A C92 H92C 109.5
H92B C92 H92C 109.5
O1 C93 C94 114.5(9)
O1 C93 H93A 108.6
C94 C93 H93A 108.6
O1 C93 H93B 108.6
C94 C93 H93B 108.6
H93A C93 H93B 107.6
C93 C94 H94A 109.5
C93 C94 H94B 109.5
H94A C94 H94B 109.5
C93 C94 H94C 109.5
H94A C94 H94C 109.5
H94B C94 H94C 109.5
C96 C95 O1 104.7(15)
C96 C95 H95A 110.8
O1 C95 H95A 110.8
C96 C95 H95B 110.8
O1 C95 H95B 110.8
H95A C95 H95B 108.9
C95 C96 H96A 109.5
C95 C96 H96B 109.5
H96A C96 H96B 109.5
C95 C96 H96C 109.5
H96A C96 H96C 109.5
H96B C96 H96C 109.5
C93 O1 C95 109.0(10)

loop_
_geom_bond_atom_site_label_1
_geom_bond_atom_site_label_2
_geom_bond_distance
Au01 C1 2.048(4)
Au01 C12 2.115(4)
Au01 P1 2.3252(11)
P1 C22 1.811(6)
P1 C23 1.811(6)
P1 C21 1.819(5)
C1 C2 1.393(6)
C1 C6 1.408(6)
C2 C3 1.402(6)
C2 H2 0.95
C3 C4 1.389(6)
C3 C7 1.533(6)
C4 C5 1.399(6)
C4 H4 0.95
C5 C6 1.384(6)
C5 H5 0.95
C6 C11 1.478(6)
C7 C8 1.523(7)
C7 C10 1.533(6)
C7 C9 1.533(6)
C8 H8A 0.98
C8 H8B 0.98
C8 H8C 0.98
C9 H9A 0.98
C9 H9B 0.98
C9 H9C 0.98
C10 H10A 0.98
C10 H10B 0.98
C10 H10C 0.98
C11 C16 1.374(6)
C11 C12 1.413(6)
C12 C13 1.381(6)
C13 C14 1.404(6)
C13 H13 0.95
C14 C15 1.385(6)
C14 C17 1.541(6)
C15 C16 1.400(6)
C15 H15 0.95
C16 H16 0.95
C17 C19 1.522(6)
C17 C20 1.525(7)
C17 C18 1.533(6)
C18 H18A 0.98
C18 H18B 0.98
C18 H18C 0.98
C19 H19A 0.98
C19 H19B 0.98
C19 H19C 0.98
C20 H20A 0.98
C20 H20B 0.98
C20 H20C 0.98
C21 H21A 0.98
C21 H21B 0.98
C21 H21C 0.98
C22 H22A 0.98
C22 H22B 0.98
C22 H22C 0.98
C23 H23A 0.98
C23 H23B 0.98
C23 H23C 0.98
Au02 C24 2.039(4)
Au02 C34 2.121(4)
Au02 P2 2.3164(13)
P2 C45 1.689(12)
P2 C46 1.768(10)
P2 C44 1.861(14)
C24 C25 1.395(6)
C24 C29 1.407(6)
C25 C26 1.400(6)
C25 H25 0.95
C26 C27 1.395(6)
C26 C30 1.532(6)
C27 C28 1.387(6)
C27 H27 0.95
C28 C29 1.393(6)
C28 H28 0.95
C29 C39 1.477(6)
C30 C32 1.524(6)
C30 C33 1.530(6)
C30 C31 1.531(7)
C31 H31A 0.98
C31 H31B 0.98
C31 H31C 0.98
C32 H32A 0.98
C32 H32B 0.98
C32 H32C 0.98
C33 H33A 0.98
C33 H33B 0.98
C33 H33C 0.98
C34 C35 1.384(6)
C34 C39 1.410(6)
C35 C36 1.410(6)
C35 H35 0.95
C36 C37 1.394(6)
C36 C40 1.535(6)
C37 C38 1.396(6)
C37 H37 0.95
C38 C39 1.377(6)
C38 H38 0.95
C40 C43 1.526(7)
C40 C41 1.527(7)
C40 C42 1.531(7)
C41 H41A 0.98
C41 H41B 0.98
C41 H41C 0.98
C42 H42A 0.98
C42 H42B 0.98
C42 H42C 0.98
C43 H43A 0.98
C43 H43B 0.98
C43 H43C 0.98
C44 H44A 0.98
C44 H44B 0.98
C44 H44C 0.98
C45 H45A 0.98
C45 H45B 0.98
C45 H45C 0.98
C46 H46A 0.98
C46 H46B 0.98
C46 H46C 0.98
Au03 C47 2.055(5)
Au03 C57 2.111(4)
Au03 P3 2.3353(12)
P3 C67 1.799(6)
P3 C68 1.804(6)
P3 C69 1.804(5)
C47 C48 1.392(6)
C47 C52 1.409(6)
C48 C49 1.401(7)
C48 H48 0.95
C49 C50 1.386(7)
C49 C53 1.535(7)
C50 C51 1.390(6)
C50 H50 0.95
C51 C52 1.392(6)
C51 H51 0.95
C52 C62 1.479(6)
C53 C56 1.426(11)
C53 C54 1.446(10)
C53 C55 1.642(13)
C54 H54A 0.98
C54 H54B 0.98
C54 H54C 0.98
C55 H55A 0.98
C55 H55B 0.98
C55 H55C 0.98
C56 H56A 0.98
C56 H56B 0.98
C56 H56C 0.98
C57 C58 1.383(6)
C57 C62 1.413(6)
C58 C59 1.404(6)
C58 H58 0.95
C59 C60 1.391(6)
C59 C63 1.538(6)
C60 C61 1.396(6)
C60 H60 0.95
C61 C62 1.380(6)
C61 H61 0.95
C63 C66 1.523(7)
C63 C64 1.534(7)
C63 C65 1.542(7)
C64 H64A 0.98
C64 H64B 0.98
C64 H64C 0.98
C65 H65A 0.98
C65 H65B 0.98
C65 H65C 0.98
C66 H66A 0.98
C66 H66B 0.98
C66 H66C 0.98
C67 H67A 0.98
C67 H67B 0.98
C67 H67C 0.98
C68 H68A 0.98
C68 H68B 0.98
C68 H68C 0.98
C69 H69A 0.98
C69 H69B 0.98
C69 H69C 0.98
Au04 C70 2.050(5)
Au04 C80 2.109(5)
Au04 P4 2.3197(12)
P4 C92 1.801(6)
P4 C91 1.805(6)
P4 C90 1.808(6)
C70 C71 1.391(7)
C70 C75 1.400(7)
C71 C72 1.401(6)
C71 H71 0.95
C72 C73 1.408(7)
C72 C76 1.526(7)
C73 C74 1.386(7)
C73 H73 0.95
C74 C75 1.397(6)
C74 H74 0.95
C75 C85 1.468(7)
C76 C77 1.534(7)
C76 C79 1.534(7)
C76 C78 1.546(7)
C77 H77A 0.98
C77 H77B 0.98
C77 H77C 0.98
C78 H78A 0.98
C78 H78B 0.98
C78 H78C 0.98
C79 H79A 0.98
C79 H79B 0.98
C79 H79C 0.98
C80 C81 1.384(7)
C80 C85 1.415(7)
C81 C82 1.402(7)
C81 H81 0.95
C82 C83 1.396(7)
C82 C86 1.534(7)
C83 C84 1.396(7)
C83 H83 0.95
C84 C85 1.386(7)
C84 H84 0.95
C86 C88 1.517(8)
C86 C89 1.542(7)
C86 C87 1.549(8)
C87 H87A 0.98
C87 H87B 0.98
C87 H87C 0.98
C88 H88A 0.98
C88 H88B 0.98
C88 H88C 0.98
C89 H89A 0.98
C89 H89B 0.98
C89 H89C 0.98
C90 H90A 0.98
C90 H90B 0.98
C90 H90C 0.98
C91 H91A 0.98
C91 H91B 0.98
C91 H91C 0.98
C92 H92A 0.98
C92 H92B 0.98
C92 H92C 0.98
C93 O1 1.269(11)
C93 C94 1.535(13)
C93 H93A 0.99
C93 H93B 0.99
C94 H94A 0.98
C94 H94B 0.98
C94 H94C 0.98
C95 C96 1.38(2)
C95 O1 1.479(14)
C95 H95A 0.99
C95 H95B 0.99
C96 H96A 0.98
C96 H96B 0.98
C96 H96C 0.98
